data_7134412
loop_
_publ_author_name
'Yan, Kelu'
'Sun, Yuhang'
'Wen, Jiangwei'
'Li, Qiuyun'
'Yu, Xinming'
'Shang, Wenxu'
'Wang, Xiu'

_publ_section_title
;
 Synthesis of 1H-isothiochromenes by regioselective C--C and C--S bond
 formation of enaminothiones with alkynes under rhodium catalysis
;
_journal_issue 41
_journal_name_full 'Chemical Communications'
_journal_page_first 7482
_journal_page_last 7485
_journal_paper_doi 10.1039/D5CC01269D
_journal_volume 61
_journal_year 2025
_chemical_formula_moiety 'C23 H16 O S'
_chemical_formula_sum 'C23 H16 O S'
_chemical_formula_weight 340.42
_space_group_crystal_system monoclinic
_space_group_IT_number 14
_space_group_name_Hall '-P 2yn'
_space_group_name_H-M_alt 'P 1 21/n 1'
_atom_sites_solution_hydrogens geom
_atom_sites_solution_primary dual
_audit_creation_date 2023-11-13
_audit_creation_method
;
Olex2 1.2
(compiled 2018.05.29 svn.r3508 for OlexSys, GUI svn.r5506)
;
_audit_update_record
;
2023-11-16 deposited with the CCDC.	2025-04-20 downloaded from the CCDC.
;
_cell_angle_alpha 90
_cell_angle_beta 95.183(4)
_cell_angle_gamma 90
_cell_formula_units_Z 4
_cell_length_a 12.7462(15)
_cell_length_b 9.1384(10)
_cell_length_c 15.0589(17)
_cell_measurement_reflns_used 9915
_cell_measurement_temperature 273(2)
_cell_measurement_theta_max 30.56
_cell_measurement_theta_min 2.61
_cell_volume 1746.9(3)
_computing_cell_refinement 'SAINT V8.40A (?, 2016)'
_computing_data_reduction 'SAINT V8.40A (?, 2016)'
_computing_molecular_graphics 'Olex2 (Dolomanov et al., 2009)'
_computing_publication_material 'Olex2 (Dolomanov et al., 2009)'
_computing_structure_refinement 'XL (Sheldrick, 2008)'
_computing_structure_solution 'ShelXT (Sheldrick, 2015)'
_diffrn_ambient_temperature 273.15
_diffrn_measured_fraction_theta_full 0.996
_diffrn_measured_fraction_theta_max 0.986
_diffrn_measurement_device_type 'Bruker APEX-II CCD'
_diffrn_measurement_method '\f and \w scans'
_diffrn_radiation_type MoK\a
_diffrn_radiation_wavelength 0.71073
_diffrn_reflns_av_R_equivalents 0.0262
_diffrn_reflns_av_unetI/netI 0.0200
_diffrn_reflns_Laue_measured_fraction_full 0.996
_diffrn_reflns_Laue_measured_fraction_max 0.986
_diffrn_reflns_limit_h_max 18
_diffrn_reflns_limit_h_min -18
_diffrn_reflns_limit_k_max 13
_diffrn_reflns_limit_k_min -10
_diffrn_reflns_limit_l_max 21
_diffrn_reflns_limit_l_min -21
_diffrn_reflns_number 28047
_diffrn_reflns_point_group_measured_fraction_full 0.996
_diffrn_reflns_point_group_measured_fraction_max 0.986
_diffrn_reflns_theta_full 25.242
_diffrn_reflns_theta_max 30.677
_diffrn_reflns_theta_min 2.194
_diffrn_standards_number 0
_exptl_absorpt_coefficient_mu 0.192
_exptl_absorpt_correction_T_max 0.7461
_exptl_absorpt_correction_T_min 0.6687
_exptl_absorpt_correction_type none
_exptl_absorpt_process_details
'SADABS-2016/2 (Bruker,2016/2) was used for absorption correction. wR2(int) was 0.0909 before and 0.0470 after correction. The Ratio of minimum to maximum transmission is 0.8963. The \l/2 correction factor is Not present.'
_exptl_crystal_density_diffrn 1.294
_exptl_crystal_description blcok
_exptl_crystal_F_000 712
_refine_diff_density_max 0.266
_refine_diff_density_min -0.260
_refine_diff_density_rms 0.035
_refine_ls_extinction_method none
_refine_ls_goodness_of_fit_ref 1.045
_refine_ls_hydrogen_treatment constr
_refine_ls_matrix_type full
_refine_ls_number_parameters 226
_refine_ls_number_reflns 5329
_refine_ls_number_restraints 6
_refine_ls_restrained_S_all 1.110
_refine_ls_R_factor_all 0.0529
_refine_ls_R_factor_gt 0.0403
_refine_ls_shift/su_max 0.001
_refine_ls_shift/su_mean 0.000
_refine_ls_structure_factor_coef Fsqd
_refine_ls_weighting_details 'w=1/[\s^2^(Fo^2^)+(0.0580P)^2^+0.2943P] where P=(Fo^2^+2Fc^2^)/3'
_refine_ls_weighting_scheme calc
_refine_ls_wR_factor_gt 0.1094
_refine_ls_wR_factor_ref 0.1182
_reflns_Friedel_coverage 0.000
_reflns_number_gt 4254
_reflns_number_total 5329
_reflns_threshold_expression 'I > 2\s(I)'
_cod_data_source_file d5cc01269d2.cif
_cod_data_source_block 231012_y1_0m
_cod_depositor_comments 'Adding full bibliography for 7134412.cif.'
_cod_database_code 7134412
_shelx_shelxl_version_number 2014/7
_shelx_space_group_comment
;
The symmetry employed for this shelxl refinement is uniquely defined
by the following loop, which should always be used as a source of
symmetry information in preference to the above space-group names.
They are only intended as comments.
;
_olex2_refinement_description
;
1. Fixed Uiso
 At 1.2 times of:
  All C(H) groups
2. Uiso/Uaniso restraints and constraints
Uanis(S1) \\sim Ueq: with sigma of 0.001 and sigma for terminal atoms of 0.001
3.a Aromatic/amide H refined with riding coordinates:
 C19(H19), C13(H13), C6(H6), C22(H22), C20(H20), C10(H10), C21(H21), C8(H8),
 C2(H2), C14(H14), C17(H17), C7(H7), C1(H1), C15(H15), C9(H9), C16(H16)
;
_olex2_submission_special_instructions 'No special instructions were received'

loop_
_space_group_symop_operation_xyz
'x, y, z'
'-x+1/2, y+1/2, -z+1/2'
'-x, -y, -z'
'x-1/2, -y-1/2, z-1/2'

loop_
_atom_site_label
_atom_site_type_symbol
_atom_site_fract_x
_atom_site_fract_y
_atom_site_fract_z
_atom_site_U_iso_or_equiv
_atom_site_adp_type
_atom_site_occupancy
_atom_site_site_symmetry_order
_atom_site_calc_flag
_atom_site_refinement_flags_posn
_atom_site_refinement_flags_adp
_atom_site_refinement_flags_occupancy
_atom_site_disorder_assembly
_atom_site_disorder_group
S1 S 0.51005(3) 0.70962(3) 0.66655(2) 0.04636(10) Uani 1 1 d . U . . .
O1 O 0.35071(9) 0.83866(12) 0.74636(9) 0.0700(3) Uani 1 1 d . . . . .
C11 C 0.64848(9) 0.49936(11) 0.61665(7) 0.0365(2) Uani 1 1 d . . . . .
C23 C 0.50317(9) 0.41346(12) 0.70921(7) 0.0388(2) Uani 1 1 d . . . . .
C18 C 0.58991(9) 0.38472(11) 0.65917(7) 0.0373(2) Uani 1 1 d . . . . .
C5 C 0.67364(9) 0.76400(12) 0.57448(7) 0.0383(2) Uani 1 1 d . . . . .
C12 C 0.74146(9) 0.45490(12) 0.56914(8) 0.0392(2) Uani 1 1 d . . . . .
C3 C 0.46043(9) 0.56093(12) 0.72166(8) 0.0398(2) Uani 1 1 d . . . . .
C4 C 0.61831(9) 0.64117(12) 0.61647(7) 0.0377(2) Uani 1 1 d . . . . .
C19 C 0.62015(11) 0.23775(13) 0.64840(8) 0.0454(3) Uani 1 1 d . . . . .
H19 H 0.6761 0.2174 0.6148 0.055 Uiso 1 1 calc R . . . .
C13 C 0.73822(11) 0.46631(15) 0.47683(8) 0.0491(3) Uani 1 1 d . . . . .
H13 H 0.6786 0.5044 0.4448 0.059 Uiso 1 1 calc R . . . .
C6 C 0.62204(11) 0.84448(14) 0.50593(9) 0.0491(3) Uani 1 1 d . . . . .
H6 H 0.5536 0.8198 0.4846 0.059 Uiso 1 1 calc R . . . .
C22 C 0.45394(12) 0.29333(14) 0.74686(9) 0.0520(3) Uani 1 1 d . . . . .
H22 H 0.3975 0.3106 0.7804 0.062 Uiso 1 1 calc R . . . .
C20 C 0.56954(12) 0.12373(13) 0.68601(9) 0.0526(3) Uani 1 1 d . . . . .
H20 H 0.5915 0.0280 0.6779 0.063 Uiso 1 1 calc R . . . .
C10 C 0.77538(11) 0.80309(15) 0.60602(10) 0.0552(3) Uani 1 1 d . . . . .
H10 H 0.8110 0.7501 0.6521 0.066 Uiso 1 1 calc R . . . .
C21 C 0.48636(13) 0.15146(14) 0.73575(10) 0.0574(3) Uani 1 1 d . . . . .
H21 H 0.4522 0.0747 0.7617 0.069 Uiso 1 1 calc R . . . .
C8 C 0.77222(13) 1.00022(15) 0.50038(10) 0.0608(4) Uani 1 1 d . . . . .
H8 H 0.8052 1.0793 0.4757 0.073 Uiso 1 1 calc R . . . .
C2 C 0.38040(11) 0.58782(15) 0.77455(10) 0.0550(3) Uani 1 1 d . . . . .
H2 H 0.3556 0.5091 0.8057 0.066 Uiso 1 1 calc R . . . .
C14 C 0.82295(13) 0.42152(17) 0.43208(10) 0.0620(4) Uani 1 1 d . . . . .
H14 H 0.8197 0.4297 0.3703 0.074 Uiso 1 1 calc R . . . .
C17 C 0.83154(10) 0.39810(15) 0.61509(10) 0.0518(3) Uani 1 1 d . . . . .
H17 H 0.8353 0.3898 0.6768 0.062 Uiso 1 1 calc R . . . .
C7 C 0.67197(13) 0.96206(15) 0.46873(9) 0.0586(4) Uani 1 1 d . . . . .
H7 H 0.6371 1.0148 0.4222 0.070 Uiso 1 1 calc R . . . .
C1 C 0.33210(12) 0.72700(17) 0.78564(12) 0.0633(4) Uani 1 1 d . . . . .
H1 H 0.2819 0.7325 0.8266 0.076 Uiso 1 1 calc R . . . .
C15 C 0.91156(12) 0.36528(17) 0.47815(12) 0.0653(4) Uani 1 1 d . . . . .
H15 H 0.9682 0.3352 0.4479 0.078 Uiso 1 1 calc R . . . .
C9 C 0.82420(13) 0.92114(18) 0.56891(12) 0.0679(4) Uani 1 1 d . . . . .
H9 H 0.8924 0.9471 0.5904 0.081 Uiso 1 1 calc R . . . .
C16 C 0.91605(11) 0.35357(18) 0.56983(13) 0.0647(4) Uani 1 1 d . . . . .
H16 H 0.9760 0.3156 0.6014 0.078 Uiso 1 1 calc R . . . .

loop_
_atom_site_aniso_label
_atom_site_aniso_U_11
_atom_site_aniso_U_22
_atom_site_aniso_U_33
_atom_site_aniso_U_23
_atom_site_aniso_U_13
_atom_site_aniso_U_12
S1 0.05159(18) 0.02960(14) 0.0601(2) 0.00430(11) 0.01745(14) -0.00169(11)
O1 0.0700(7) 0.0461(5) 0.0977(9) 0.0043(5) 0.0289(6) 0.0061(5)
C11 0.0439(5) 0.0310(5) 0.0348(5) 0.0014(4) 0.0043(4) -0.0041(4)
C23 0.0467(6) 0.0313(5) 0.0386(5) 0.0021(4) 0.0042(4) -0.0070(4)
C18 0.0477(6) 0.0291(5) 0.0350(5) 0.0012(4) 0.0033(4) -0.0051(4)
C5 0.0470(6) 0.0290(5) 0.0396(5) 0.0019(4) 0.0082(4) -0.0041(4)
C12 0.0453(6) 0.0307(5) 0.0422(6) -0.0007(4) 0.0067(4) -0.0052(4)
C3 0.0423(5) 0.0338(5) 0.0437(6) 0.0026(4) 0.0055(4) -0.0055(4)
C4 0.0434(5) 0.0311(5) 0.0388(5) 0.0025(4) 0.0055(4) -0.0054(4)
C19 0.0616(7) 0.0309(5) 0.0446(6) -0.0007(4) 0.0094(5) -0.0033(5)
C13 0.0586(7) 0.0464(6) 0.0432(6) 0.0005(5) 0.0092(5) -0.0037(5)
C6 0.0553(7) 0.0416(6) 0.0500(7) 0.0095(5) 0.0025(5) -0.0035(5)
C22 0.0628(8) 0.0396(6) 0.0560(7) 0.0036(5) 0.0190(6) -0.0120(5)
C20 0.0792(9) 0.0283(5) 0.0510(7) 0.0010(5) 0.0089(6) -0.0065(5)
C10 0.0553(7) 0.0502(7) 0.0586(8) 0.0128(6) -0.0034(6) -0.0136(6)
C21 0.0807(10) 0.0343(6) 0.0594(8) 0.0066(5) 0.0183(7) -0.0145(6)
C8 0.0846(10) 0.0388(6) 0.0623(8) 0.0039(6) 0.0239(7) -0.0181(6)
C2 0.0541(7) 0.0442(7) 0.0701(9) 0.0061(6) 0.0236(6) -0.0024(5)
C14 0.0760(10) 0.0577(8) 0.0562(8) -0.0041(6) 0.0276(7) -0.0089(7)
C17 0.0510(7) 0.0486(7) 0.0548(7) -0.0011(6) -0.0006(6) -0.0008(5)
C7 0.0831(10) 0.0414(6) 0.0521(7) 0.0147(6) 0.0101(7) -0.0015(6)
C1 0.0527(8) 0.0569(8) 0.0843(11) 0.0026(7) 0.0277(7) 0.0043(6)
C15 0.0571(8) 0.0547(8) 0.0885(11) -0.0123(8) 0.0306(8) -0.0106(6)
C9 0.0633(9) 0.0607(9) 0.0791(10) 0.0086(8) 0.0029(7) -0.0276(7)
C16 0.0434(7) 0.0557(8) 0.0943(12) -0.0068(8) 0.0024(7) -0.0005(6)

loop_
_atom_type_symbol
_atom_type_description
_atom_type_scat_dispersion_real
_atom_type_scat_dispersion_imag
_atom_type_scat_source
C C 0.0033 0.0016 'International Tables Vol C Tables 4.2.6.8 and 6.1.1.4'
H H 0.0000 0.0000 'International Tables Vol C Tables 4.2.6.8 and 6.1.1.4'
O O 0.0106 0.0060 'International Tables Vol C Tables 4.2.6.8 and 6.1.1.4'
S S 0.1246 0.1234 'International Tables Vol C Tables 4.2.6.8 and 6.1.1.4'

loop_
_geom_angle_atom_site_label_1
_geom_angle_atom_site_label_2
_geom_angle_atom_site_label_3
_geom_angle
_geom_angle_site_symmetry_1
_geom_angle_site_symmetry_3
_geom_angle_publ_flag
C3 S1 C4 105.16(5) . . ?
C18 C11 C12 118.14(9) . . ?
C4 C11 C18 121.99(10) . . ?
C4 C11 C12 119.82(10) . . ?
C18 C23 C3 123.55(10) . . ?
C22 C23 C18 117.82(11) . . ?
C22 C23 C3 118.60(11) . . ?
C23 C18 C11 123.50(10) . . ?
C19 C18 C11 118.34(10) . . ?
C19 C18 C23 118.15(10) . . ?
C6 C5 C4 120.22(11) . . ?
C6 C5 C10 119.02(11) . . ?
C10 C5 C4 120.70(11) . . ?
C13 C12 C11 120.31(11) . . ?
C17 C12 C11 121.29(11) . . ?
C17 C12 C13 118.37(12) . . ?
C23 C3 S1 119.96(8) . . ?
C2 C3 S1 117.28(9) . . ?
C2 C3 C23 122.76(10) . . ?
C11 C4 S1 125.31(8) . . ?
C11 C4 C5 125.12(10) . . ?
C5 C4 S1 109.56(8) . . ?
C20 C19 C18 122.09(12) . . ?
C14 C13 C12 120.66(13) . . ?
C5 C6 C7 120.42(13) . . ?
C21 C22 C23 122.41(13) . . ?
C19 C20 C21 119.88(12) . . ?
C5 C10 C9 120.11(13) . . ?
C22 C21 C20 119.64(12) . . ?
C7 C8 C9 119.83(12) . . ?
C3 C2 C1 125.30(12) . . ?
C15 C14 C13 120.48(14) . . ?
C12 C17 C16 120.63(14) . . ?
C8 C7 C6 120.21(13) . . ?
O1 C1 C2 125.88(14) . . ?
C14 C15 C16 119.53(13) . . ?
C8 C9 C10 120.40(14) . . ?
C15 C16 C17 120.32(15) . . ?

loop_
_geom_bond_atom_site_label_1
_geom_bond_atom_site_label_2
_geom_bond_distance
_geom_bond_site_symmetry_2
_geom_bond_publ_flag
S1 C3 1.7406(11) . ?
S1 C4 1.7470(12) . ?
O1 C1 1.2135(19) . ?
C11 C18 1.4667(14) . ?
C11 C12 1.4950(15) . ?
C11 C4 1.3517(15) . ?
C23 C18 1.4176(16) . ?
C23 C3 1.4719(16) . ?
C23 C22 1.4087(15) . ?
C18 C19 1.4107(16) . ?
C5 C4 1.4959(14) . ?
C5 C6 1.3844(17) . ?
C5 C10 1.3869(18) . ?
C12 C13 1.3909(17) . ?
C12 C17 1.3867(18) . ?
C3 C2 1.3719(17) . ?
C19 C20 1.3743(17) . ?
C13 C14 1.3854(19) . ?
C6 C7 1.3921(18) . ?
C22 C21 1.3755(19) . ?
C20 C21 1.376(2) . ?
C10 C9 1.3878(19) . ?
C8 C7 1.368(2) . ?
C8 C9 1.379(2) . ?
C2 C1 1.429(2) . ?
C14 C15 1.371(2) . ?
C17 C16 1.387(2) . ?
C15 C16 1.381(3) . ?
